data_7719909
loop_
_publ_author_name
'Ali, Wajid'
'Anwar, Muhammad Usman'
'Bakhshi, Hamed'
'Jabbar, Abdul'
'Rawson, Jeremy Michael'
'Al-Harrasi, Ahmed'
'Pilkington, Melanie'

_publ_section_title
;
 Nickel and Copper Complexes of a New Multidentate Ligand: Synthesis,
 Characterization and Magneto-structural investigations
;
_journal_name_full 'Dalton Transactions'
_journal_paper_doi 10.1039/D5DT02226F
_journal_year 2025
_chemical_formula_moiety 'C23 H33 N8 Ni3 O15, 3(N O3), H2 O'
_chemical_formula_sum 'C23 H35 N11 Ni3 O25'
_chemical_formula_weight 1041.75
_space_group_crystal_system triclinic
_space_group_IT_number 2
_space_group_name_Hall '-P 1'
_space_group_name_H-M_alt 'P -1'
_atom_sites_solution_hydrogens mixed
_atom_sites_solution_primary direct
_audit_creation_method
;FinalCif V154 by Daniel Kratzert, Freiburg 2025, 
https://dkratzert.de/finalcif.html
;
_audit_update_record
;
2025-09-16 deposited with the CCDC.	2025-11-20 downloaded from the CCDC.
;
_cell_angle_alpha 88.1340(10)
_cell_angle_beta 82.2840(10)
_cell_angle_gamma 88.5190(10)
_cell_formula_units_Z 2
_cell_length_a 10.4044(3)
_cell_length_b 11.0597(3)
_cell_length_c 17.9201(5)
_cell_measurement_reflns_used 9980
_cell_measurement_temperature 296(2)
_cell_measurement_theta_max 26.347
_cell_measurement_theta_min 2.986
_cell_volume 2041.82(10)
_computing_cell_refinement 'SAINT V8.40B'
_computing_data_collection 'Bruker BIS V6.2.16/2021-10-23 and APEX4 2022.10-0'
_computing_data_reduction 'SAINT V8.40B'
_computing_structure_refinement 'SHELXL-2019/1 (Sheldrick, 2019)'
_computing_structure_solution 'SHELXT 2018/2 (Sheldrick, 2018)'
_diffrn_ambient_temperature 296(2)
_diffrn_detector CCD
_diffrn_detector_area_resol_mean 8.3
_diffrn_detector_type 'Bruker APEXII'
_diffrn_measured_fraction_theta_full 0.996
_diffrn_measured_fraction_theta_max 0.994
_diffrn_measurement_device 'three-circle diffractometer'
_diffrn_measurement_device_type 'Bruker APEX2 QUAZAR'
_diffrn_measurement_method '\w and \f scans'
_diffrn_measurement_specimen_support 'MiTeGen micromount'
_diffrn_radiation_monochromator 'mirror optics'
_diffrn_radiation_probe x-ray
_diffrn_radiation_type MoK\a
_diffrn_radiation_wavelength 0.71073
_diffrn_reflns_av_R_equivalents 0.0525
_diffrn_reflns_av_unetI/netI 0.0350
_diffrn_reflns_Laue_measured_fraction_full 0.996
_diffrn_reflns_Laue_measured_fraction_max 0.994
_diffrn_reflns_limit_h_max 13
_diffrn_reflns_limit_h_min -12
_diffrn_reflns_limit_k_max 13
_diffrn_reflns_limit_k_min -13
_diffrn_reflns_limit_l_max 22
_diffrn_reflns_limit_l_min -22
_diffrn_reflns_number 43742
_diffrn_reflns_point_group_measured_fraction_full 0.996
_diffrn_reflns_point_group_measured_fraction_max 0.994
_diffrn_reflns_theta_full 25.242
_diffrn_reflns_theta_max 26.391
_diffrn_reflns_theta_min 2.673
_diffrn_source 'microfocus sealed X-ray tube'
_diffrn_source_current 30.0
_diffrn_source_type 'Incoatec I\ms'
_diffrn_source_voltage 50.0
_exptl_absorpt_coefficient_mu 1.472
_exptl_absorpt_correction_T_max 0.7454
_exptl_absorpt_correction_T_min 0.611
_exptl_absorpt_correction_type multi-scan
_exptl_absorpt_process_details
;SADABS-2016/2 - Bruker AXS area detector scaling and absorption correction: 
Krause, L., Herbst-Irmer, R., Sheldrick G.M. & Stalke D., J. Appl. Cryst. 48 
(2015) 3-10
;
_exptl_crystal_colour green
_exptl_crystal_density_diffrn 1.694
_exptl_crystal_description plate
_exptl_crystal_F_000 1068
_exptl_crystal_size_max 0.27
_exptl_crystal_size_mid 0.19
_exptl_crystal_size_min 0.07
_refine_diff_density_max 2.167
_refine_diff_density_min -0.687
_refine_diff_density_rms 0.123
_refine_ls_extinction_method none
_refine_ls_goodness_of_fit_ref 1.065
_refine_ls_hydrogen_treatment mixed
_refine_ls_matrix_type full
_refine_ls_number_parameters 628
_refine_ls_number_reflns 8317
_refine_ls_number_restraints 264
_refine_ls_restrained_S_all 1.059
_refine_ls_R_factor_all 0.0872
_refine_ls_R_factor_gt 0.0607
_refine_ls_shift/su_max 0.001
_refine_ls_shift/su_mean 0.000
_refine_ls_structure_factor_coef Fsqd
_refine_ls_weighting_details 'w=1/[\s^2^(Fo^2^)+(0.1143P)^2^+6.1446P] where P=(Fo^2^+2Fc^2^)/3'
_refine_ls_weighting_scheme calc
_refine_ls_wR_factor_gt 0.1664
_refine_ls_wR_factor_ref 0.2051
_reflns_Friedel_coverage 0.000
_reflns_number_gt 6363
_reflns_number_total 8317
_reflns_threshold_expression 'I > 2\s(I)'
_cod_data_source_file d5dt02226f2.cif
_cod_data_source_block w_617_r1_a
_cod_database_code 7719909
_shelx_shelxl_version_number 2019/1
_shelx_space_group_comment
;
The symmetry employed for this shelxl refinement is uniquely defined
by the following loop, which should always be used as a source of
symmetry information in preference to the above space-group names.
They are only intended as comments.
;
_diffrn_measurement_ambient_temperature_device_make '296 K'

loop_
_space_group_symop_operation_xyz
'x, y, z'
'-x, -y, -z'

loop_
_atom_site_label
_atom_site_type_symbol
_atom_site_fract_x
_atom_site_fract_y
_atom_site_fract_z
_atom_site_U_iso_or_equiv
_atom_site_adp_type
_atom_site_occupancy
_atom_site_site_symmetry_order
_atom_site_calc_flag
_atom_site_refinement_flags_posn
_atom_site_refinement_flags_adp
_atom_site_refinement_flags_occupancy
_atom_site_disorder_assembly
_atom_site_disorder_group
Ni1 Ni 0.39316(6) 0.35095(5) 0.76517(3) 0.02950(18) Uani 1 1 d . U . . .
Ni2 Ni 0.08588(6) 0.03443(6) 0.86665(4) 0.0360(2) Uani 1 1 d D U . . .
Ni3 Ni 0.78586(6) 0.55283(6) 0.63720(4) 0.03415(19) Uani 1 1 d . U . . .
O1 O 0.2775(3) -0.0002(3) 0.8268(2) 0.0421(9) Uani 1 1 d . U . . .
O2 O -0.0887(3) 0.1029(3) 0.9085(2) 0.0421(9) Uani 1 1 d . U . . .
O3 O -0.1564(4) 0.5833(3) 0.7455(2) 0.0444(9) Uani 1 1 d D U . . .
H3A H -0.185(7) 0.638(5) 0.774(4) 0.067 Uiso 1 1 d D U . . .
O4 O 0.7801(3) 0.3727(3) 0.6643(2) 0.0349(8) Uani 1 1 d . U . . .
O5 O 0.7600(3) 0.7287(3) 0.6209(2) 0.0426(9) Uani 1 1 d . U . . .
O6 O 0.1795(6) 0.8556(6) 0.6671(4) 0.0838(17) Uani 1 1 d D U . . .
H6A H 0.161(11) 0.821(10) 0.628(4) 0.126 Uiso 1 1 d D U . . .
O7 O 0.7428(5) 0.5180(4) 0.5282(2) 0.0517(10) Uani 1 1 d D U . . .
H7A H 0.800(6) 0.470(5) 0.513(4) 0.078 Uiso 1 1 d D U . . .
H7B H 0.748(7) 0.578(4) 0.501(4) 0.078 Uiso 1 1 d D U . . .
O8 O 0.9786(4) 0.5458(4) 0.5983(3) 0.0552(11) Uani 1 1 d D U . . .
H8A H 1.016(7) 0.480(3) 0.590(5) 0.083 Uiso 1 1 d D U . . .
H8B H 1.025(6) 0.599(5) 0.577(4) 0.083 Uiso 1 1 d D U . . .
O9 O 0.1430(5) 0.0517(5) 0.9727(3) 0.0585(12) Uani 1 1 d D U . . .
H9A H 0.207(6) 0.092(7) 0.976(5) 0.088 Uiso 1 1 d D U . . .
H9B H 0.124(8) 0.002(6) 1.007(3) 0.088 Uiso 1 1 d D U . . .
O10 O 0.0381(6) -0.1412(4) 0.8918(4) 0.0812(17) Uani 1 1 d D U . . .
H10A H 0.083(4) -0.203(3) 0.903(6) 0.122 Uiso 1 1 d D U . . .
H10B H -0.033(4) -0.177(4) 0.889(6) 0.122 Uiso 1 1 d D U . . .
O11 O 0.0292(4) 0.0109(4) 0.7603(2) 0.0460(9) Uani 1 1 d D U . . .
H11A H 0.033(7) 0.071(4) 0.731(3) 0.069 Uiso 1 1 d D U . . .
H11B H 0.076(6) -0.043(4) 0.740(4) 0.069 Uiso 1 1 d D U . . .
O12 O 0.3051(4) 0.3769(4) 0.6707(2) 0.0473(9) Uani 1 1 d D U . . .
H12A H 0.356(6) 0.342(7) 0.639(3) 0.071 Uiso 1 1 d D U . . .
H12B H 0.249(6) 0.330(6) 0.662(4) 0.071 Uiso 1 1 d D U . . .
O13 O 0.2945(4) 0.5025(4) 0.8165(3) 0.0540(10) Uani 1 1 d . U . . .
O15 O 0.4326(4) 0.3926(4) 0.8746(2) 0.0490(10) Uani 1 1 d . U . . .
O16 O 0.0910(5) 0.3130(4) 0.5646(3) 0.0600(12) Uani 1 1 d . U . . .
O17 O -0.0064(5) 0.1455(5) 0.5912(3) 0.0656(13) Uani 1 1 d . U . . .
O18 O 0.0995(7) 0.2213(6) 0.6711(3) 0.088(2) Uani 1 1 d . U . . .
O14A O 0.357(2) 0.5820(16) 0.9307(9) 0.158(7) Uani 0.72(2) 1 d D U P A 1
O19A O -0.1865(10) 0.7646(10) 0.8467(7) 0.089(3) Uani 0.72(2) 1 d D U P A 1
O20A O -0.3037(15) 0.8004(17) 0.9536(8) 0.121(5) Uani 0.72(2) 1 d D U P A 1
O21A O -0.3852(11) 0.7115(14) 0.8669(9) 0.112(4) Uani 0.72(2) 1 d D U P A 1
O14B O 0.327(7) 0.524(4) 0.9548(14) 0.158(7) Uani 0.28(2) 1 d D U P A 2
O19B O -0.1689(17) 0.728(3) 0.882(2) 0.089(3) Uani 0.28(2) 1 d D U P A 2
O20B O -0.330(3) 0.831(5) 0.937(2) 0.121(5) Uani 0.28(2) 1 d D U P A 2
O21B O -0.349(3) 0.730(4) 0.8379(19) 0.112(4) Uani 0.28(2) 1 d D U P A 2
O22 O 1.3732(6) 0.7789(5) 0.4681(4) 0.0851(17) Uani 1 1 d . U . . .
O23 O 1.4938(6) 0.6178(4) 0.4633(4) 0.0861(18) Uani 1 1 d . U . . .
O24 O 1.5762(6) 0.7912(5) 0.4446(3) 0.0805(16) Uani 1 1 d . U . . .
O25 O 1.1116(6) 0.7460(5) 0.5400(3) 0.0690(14) Uani 1 1 d D . . . .
H25A H 1.176(6) 0.712(9) 0.518(5) 0.104 Uiso 1 1 d D U . . .
H25B H 1.066(8) 0.767(9) 0.507(4) 0.104 Uiso 1 1 d D U . . .
N1 N 0.5127(4) 0.2069(3) 0.7510(2) 0.0304(8) Uani 1 1 d . U . . .
N2 N 0.2740(4) 0.2077(4) 0.8084(2) 0.0309(8) Uani 1 1 d . U . . .
N3 N 0.1433(4) 0.2015(4) 0.8342(2) 0.0305(8) Uani 1 1 d . U . . .
N4 N -0.3257(4) 0.3328(5) 0.8945(3) 0.0418(10) Uani 1 1 d D U . . .
H1B H -0.407(2) 0.345(7) 0.903(4) 0.063 Uiso 1 1 d D U . . .
N5 N 0.5664(4) 0.4245(4) 0.7092(2) 0.0332(9) Uani 1 1 d . U . . .
N6 N 0.6000(4) 0.5402(3) 0.6812(2) 0.0315(8) Uani 1 1 d . U . . .
N7 N 0.5456(5) 0.9717(4) 0.5929(3) 0.0446(11) Uani 1 1 d D U . . .
H1 H 0.548(7) 1.042(3) 0.574(4) 0.067 Uiso 1 1 d D U . . .
N8 N 0.3574(7) 0.4855(7) 0.8729(4) 0.081(2) Uani 1 1 d D U . . .
N9 N 0.0613(5) 0.2257(5) 0.6088(3) 0.0472(11) Uani 1 1 d . U . . .
N10 N -0.2873(8) 0.7579(6) 0.8900(5) 0.087(2) Uani 1 1 d D U . . .
N11 N 1.4793(6) 0.7289(5) 0.4607(3) 0.0540(13) Uani 1 1 d . U . . .
C1 C 0.6383(4) 0.2225(4) 0.7244(3) 0.0302(9) Uani 1 1 d . U . . .
C2 C 0.7289(5) 0.1296(4) 0.7256(3) 0.0359(11) Uani 1 1 d . U . . .
H2 H 0.815525 0.141284 0.706735 0.043 Uiso 1 1 calc R U . . .
C3 C 0.6867(5) 0.0171(4) 0.7560(3) 0.0373(11) Uani 1 1 d . U . . .
H3 H 0.745706 -0.047220 0.757768 0.045 Uiso 1 1 calc R U . . .
C4 C 0.5567(5) 0.0014(4) 0.7836(3) 0.0367(11) Uani 1 1 d . U . . .
H4 H 0.527326 -0.072909 0.803893 0.044 Uiso 1 1 calc R U . . .
C5 C 0.4726(5) 0.0987(4) 0.7800(3) 0.0323(10) Uani 1 1 d . U . . .
C6 C 0.3300(5) 0.0988(4) 0.8084(3) 0.0328(10) Uani 1 1 d . U . . .
C7 C 0.0731(5) 0.2969(4) 0.8285(3) 0.0307(9) Uani 1 1 d . U . . .
H7 H 0.113836 0.367331 0.809228 0.037 Uiso 1 1 calc R U . . .
C8 C -0.0665(5) 0.3021(4) 0.8501(3) 0.0319(10) Uani 1 1 d . U . . .
C9 C -0.1376(5) 0.2073(4) 0.8911(3) 0.0324(10) Uani 1 1 d . U . . .
C10 C -0.2724(5) 0.2287(5) 0.9142(3) 0.0380(11) Uani 1 1 d . U . . .
C11 C -0.2627(5) 0.4212(5) 0.8521(3) 0.0419(12) Uani 1 1 d . U . . .
H11 H -0.307693 0.490484 0.838717 0.050 Uiso 1 1 calc R U . . .
C12 C -0.1326(5) 0.4090(5) 0.8288(3) 0.0348(10) Uani 1 1 d . U . . .
C13 C -0.0647(5) 0.5054(5) 0.7777(4) 0.0434(13) Uani 1 1 d . U . . .
H13A H -0.012500 0.553086 0.806226 0.052 Uiso 1 1 calc R U . . .
H13B H -0.007115 0.467372 0.737709 0.052 Uiso 1 1 calc R U . . .
C14 C -0.3556(5) 0.1386(6) 0.9591(4) 0.0521(15) Uani 1 1 d . U . . .
H14A H -0.346656 0.062428 0.934494 0.078 Uiso 1 1 calc R U . . .
H14B H -0.444516 0.166092 0.963495 0.078 Uiso 1 1 calc R U . . .
H14C H -0.329608 0.128836 1.008390 0.078 Uiso 1 1 calc R U . . .
C15 C 0.6675(4) 0.3482(4) 0.6963(3) 0.0316(10) Uani 1 1 d . U . . .
C16 C 0.5086(5) 0.6203(4) 0.6842(3) 0.0360(11) Uani 1 1 d . U . . .
H16 H 0.426412 0.598985 0.707024 0.043 Uiso 1 1 calc R U . . .
C17 C 0.5266(5) 0.7418(4) 0.6540(3) 0.0353(10) Uani 1 1 d . U . . .
C18 C 0.6506(5) 0.7868(4) 0.6231(3) 0.0363(10) Uani 1 1 d . U . . .
C19 C 0.6546(6) 0.9057(5) 0.5906(3) 0.0388(11) Uani 1 1 d . U . . .
C20 C 0.4275(6) 0.9337(5) 0.6230(3) 0.0449(12) Uani 1 1 d . U . . .
H20 H 0.355188 0.984982 0.622995 0.054 Uiso 1 1 calc R U . . .
C21 C 0.4148(5) 0.8185(5) 0.6536(3) 0.0423(12) Uani 1 1 d . U . . .
C22 C 0.2816(6) 0.7763(6) 0.6861(5) 0.0587(17) Uani 1 1 d . U . . .
H22A H 0.269081 0.696452 0.667831 0.070 Uiso 1 1 calc R U . . .
H22B H 0.276679 0.769585 0.740496 0.070 Uiso 1 1 calc R U . . .
C23 C 0.7776(7) 0.9570(5) 0.5537(4) 0.0573(16) Uani 1 1 d . U . . .
H23A H 0.840001 0.954737 0.588609 0.086 Uiso 1 1 calc R U . . .
H23B H 0.762549 1.039248 0.537717 0.086 Uiso 1 1 calc R U . . .
H23C H 0.810089 0.910290 0.510687 0.086 Uiso 1 1 calc R U . . .

loop_
_atom_site_aniso_label
_atom_site_aniso_U_11
_atom_site_aniso_U_22
_atom_site_aniso_U_33
_atom_site_aniso_U_23
_atom_site_aniso_U_13
_atom_site_aniso_U_12
Ni1 0.0239(3) 0.0250(3) 0.0385(3) 0.0051(2) -0.0019(2) 0.0015(2)
Ni2 0.0292(3) 0.0289(3) 0.0463(4) 0.0118(3) 0.0051(3) 0.0012(2)
Ni3 0.0262(3) 0.0265(3) 0.0477(4) 0.0087(3) 0.0003(3) -0.0008(2)
O1 0.0306(17) 0.0270(17) 0.064(2) 0.0148(16) 0.0066(16) 0.0014(14)
O2 0.0317(18) 0.0394(19) 0.050(2) 0.0144(16) 0.0095(15) 0.0051(15)
O3 0.047(2) 0.0319(19) 0.056(2) 0.0074(17) -0.0195(19) 0.0088(17)
O4 0.0256(16) 0.0252(16) 0.051(2) 0.0080(14) 0.0036(14) -0.0017(13)
O5 0.0318(18) 0.0296(17) 0.065(2) 0.0117(16) -0.0024(17) -0.0011(14)
O6 0.065(3) 0.082(4) 0.106(5) -0.016(3) -0.018(3) 0.029(3)
O7 0.056(3) 0.051(2) 0.045(2) 0.0049(18) 0.0016(19) 0.000(2)
O8 0.035(2) 0.041(2) 0.083(3) 0.013(2) 0.013(2) -0.0014(17)
O9 0.054(3) 0.071(3) 0.050(2) 0.032(2) -0.011(2) -0.017(2)
O10 0.090(4) 0.033(2) 0.113(4) 0.025(3) 0.006(4) -0.008(2)
O11 0.043(2) 0.042(2) 0.051(2) -0.0009(17) -0.0007(17) 0.0024(18)
O12 0.039(2) 0.059(3) 0.045(2) 0.0086(19) -0.0122(17) -0.0030(18)
O13 0.045(2) 0.039(2) 0.076(3) -0.009(2) -0.002(2) 0.0117(18)
O15 0.0323(19) 0.070(3) 0.046(2) -0.0074(19) -0.0073(16) 0.0050(18)
O16 0.064(3) 0.056(3) 0.057(3) 0.016(2) 0.002(2) -0.010(2)
O17 0.064(3) 0.065(3) 0.067(3) -0.008(2) -0.003(2) -0.027(2)
O18 0.124(5) 0.090(4) 0.061(3) 0.024(3) -0.046(3) -0.051(4)
O14A 0.220(13) 0.136(12) 0.122(7) -0.075(9) -0.032(9) 0.048(12)
O19A 0.088(4) 0.061(6) 0.116(8) -0.010(5) -0.001(5) -0.006(4)
O20A 0.094(7) 0.126(10) 0.139(8) -0.049(8) 0.007(5) -0.008(6)
O21A 0.099(6) 0.091(7) 0.153(9) -0.021(7) -0.032(6) -0.006(5)
O14B 0.220(13) 0.136(12) 0.122(7) -0.075(9) -0.032(9) 0.048(12)
O19B 0.088(4) 0.061(6) 0.116(8) -0.010(5) -0.001(5) -0.006(4)
O20B 0.094(7) 0.126(10) 0.139(8) -0.049(8) 0.007(5) -0.008(6)
O21B 0.099(6) 0.091(7) 0.153(9) -0.021(7) -0.032(6) -0.006(5)
O22 0.076(3) 0.055(3) 0.124(5) 0.004(3) -0.017(3) 0.013(3)
O23 0.101(4) 0.031(2) 0.134(5) 0.013(3) -0.044(4) 0.000(2)
O24 0.092(4) 0.052(3) 0.095(4) -0.005(3) 0.000(3) -0.016(3)
O25 0.068(3) 0.074(4) 0.067(3) 0.011(3) -0.019(3) -0.010(3)
N1 0.0263(18) 0.0232(18) 0.040(2) 0.0026(15) 0.0037(16) -0.0044(14)
N2 0.0238(18) 0.0284(19) 0.039(2) 0.0055(16) 0.0003(15) 0.0013(15)
N3 0.0271(19) 0.0294(19) 0.033(2) 0.0077(15) -0.0007(15) 0.0002(15)
N4 0.027(2) 0.051(3) 0.047(3) 0.001(2) -0.0025(18) 0.0070(19)
N5 0.0289(19) 0.0247(18) 0.044(2) 0.0084(16) -0.0007(16) 0.0023(15)
N6 0.0300(19) 0.0216(18) 0.042(2) 0.0075(16) -0.0034(16) -0.0045(15)
N7 0.056(3) 0.027(2) 0.051(3) 0.0063(19) -0.011(2) 0.008(2)
N8 0.066(4) 0.094(5) 0.085(4) -0.033(4) -0.008(3) 0.010(4)
N9 0.052(3) 0.047(3) 0.042(2) -0.003(2) -0.002(2) -0.010(2)
N10 0.085(5) 0.051(4) 0.127(6) -0.018(4) -0.014(4) 0.000(3)
N11 0.073(3) 0.033(2) 0.059(3) -0.001(2) -0.023(3) 0.005(2)
C1 0.024(2) 0.029(2) 0.038(2) 0.0044(18) -0.0050(18) 0.0024(17)
C2 0.027(2) 0.031(2) 0.047(3) 0.003(2) 0.001(2) 0.0032(19)
C3 0.028(2) 0.027(2) 0.054(3) 0.008(2) 0.001(2) 0.0062(19)
C4 0.035(2) 0.024(2) 0.049(3) 0.009(2) -0.001(2) 0.0011(19)
C5 0.028(2) 0.029(2) 0.038(2) 0.0075(19) 0.0004(19) 0.0023(17)
C6 0.031(2) 0.027(2) 0.039(2) 0.0067(19) 0.0009(19) 0.0012(18)
C7 0.029(2) 0.025(2) 0.037(2) 0.0050(18) -0.0037(19) -0.0011(17)
C8 0.030(2) 0.030(2) 0.036(2) 0.0005(18) -0.0056(19) 0.0043(18)
C9 0.029(2) 0.034(2) 0.033(2) -0.0003(19) -0.0008(18) 0.0035(18)
C10 0.028(2) 0.049(3) 0.036(3) 0.001(2) -0.0012(19) 0.003(2)
C11 0.034(3) 0.041(3) 0.052(3) 0.002(2) -0.011(2) 0.011(2)
C12 0.029(2) 0.036(2) 0.041(3) 0.000(2) -0.010(2) 0.0061(19)
C13 0.038(3) 0.032(3) 0.062(3) 0.011(2) -0.019(2) 0.004(2)
C14 0.028(3) 0.062(4) 0.061(4) 0.011(3) 0.009(2) 0.001(2)
C15 0.023(2) 0.031(2) 0.039(3) 0.0032(19) 0.0003(18) 0.0005(17)
C16 0.026(2) 0.030(2) 0.051(3) 0.005(2) -0.003(2) 0.0014(18)
C17 0.034(2) 0.026(2) 0.047(3) 0.003(2) -0.008(2) 0.0036(19)
C18 0.039(3) 0.024(2) 0.045(3) 0.0025(19) -0.004(2) 0.0004(19)
C19 0.051(3) 0.026(2) 0.039(3) 0.002(2) -0.006(2) -0.002(2)
C20 0.045(3) 0.031(3) 0.059(3) 0.002(2) -0.011(3) 0.010(2)
C21 0.041(3) 0.027(2) 0.061(3) -0.001(2) -0.012(2) 0.006(2)
C22 0.037(3) 0.047(3) 0.091(5) 0.008(3) -0.005(3) 0.012(2)
C23 0.065(4) 0.031(3) 0.070(4) 0.014(3) 0.010(3) 0.000(3)

loop_
_atom_type_symbol
_atom_type_description
_atom_type_scat_dispersion_real
_atom_type_scat_dispersion_imag
_atom_type_scat_source
C C 0.0033 0.0016 'International Tables Vol C Tables 4.2.6.8 and 6.1.1.4'
H H 0.0000 0.0000 'International Tables Vol C Tables 4.2.6.8 and 6.1.1.4'
N N 0.0061 0.0033 'International Tables Vol C Tables 4.2.6.8 and 6.1.1.4'
Ni Ni 0.3393 1.1124 'International Tables Vol C Tables 4.2.6.8 and 6.1.1.4'
O O 0.0106 0.0060 'International Tables Vol C Tables 4.2.6.8 and 6.1.1.4'

loop_
_geom_angle_atom_site_label_1
_geom_angle_atom_site_label_2
_geom_angle_atom_site_label_3
_geom_angle
_geom_angle_site_symmetry_1
_geom_angle_site_symmetry_3
_geom_angle_publ_flag
N1 Ni1 O12 108.42(18) . . ?
N1 Ni1 N2 77.19(15) . . ?
O12 Ni1 N2 94.31(17) . . ?
N1 Ni1 N5 76.71(15) . . ?
O12 Ni1 N5 90.89(17) . . ?
N2 Ni1 N5 153.70(16) . . ?
N1 Ni1 O13 159.59(18) . . ?
O12 Ni1 O13 91.98(19) . . ?
N2 Ni1 O13 102.31(17) . . ?
N5 Ni1 O13 103.25(17) . . ?
N1 Ni1 O15 96.96(17) . . ?
O12 Ni1 O15 154.61(18) . . ?
N2 Ni1 O15 91.58(17) . . ?
N5 Ni1 O15 94.67(17) . . ?
O13 Ni1 O15 62.63(17) . . ?
N3 Ni2 O2 89.49(16) . . ?
N3 Ni2 O10 175.0(2) . . ?
O2 Ni2 O10 94.8(2) . . ?
N3 Ni2 O1 79.67(15) . . ?
O2 Ni2 O1 168.17(16) . . ?
O10 Ni2 O1 96.2(2) . . ?
N3 Ni2 O9 92.03(18) . . ?
O2 Ni2 O9 88.09(19) . . ?
O10 Ni2 O9 90.7(2) . . ?
O1 Ni2 O9 87.56(19) . . ?
N3 Ni2 O11 89.64(17) . . ?
O2 Ni2 O11 92.73(16) . . ?
O10 Ni2 O11 87.6(2) . . ?
O1 Ni2 O11 91.96(16) . . ?
O9 Ni2 O11 178.15(18) . . ?
O5 Ni3 N6 89.71(15) . . ?
O5 Ni3 O8 96.89(16) . . ?
N6 Ni3 O8 173.08(17) . . ?
O5 Ni3 O4 169.80(15) . . ?
N6 Ni3 O4 80.19(14) . . ?
O8 Ni3 O4 93.15(15) . . ?
O5 Ni3 O7 91.50(18) . . ?
N6 Ni3 O7 91.92(18) . . ?
O8 Ni3 O7 90.0(2) . . ?
O4 Ni3 O7 90.34(17) . . ?
O5 Ni3 O3 90.26(16) . 1_655 ?
N6 Ni3 O3 91.83(17) . 1_655 ?
O8 Ni3 O3 86.1(2) . 1_655 ?
O4 Ni3 O3 88.58(15) . 1_655 ?
O7 Ni3 O3 175.86(17) . 1_655 ?
C6 O1 Ni2 108.0(3) . . ?
C9 O2 Ni2 126.4(3) . . ?
C13 O3 Ni3 122.3(4) . 1_455 ?
C15 O4 Ni3 108.7(3) . . ?
C18 O5 Ni3 126.7(3) . . ?
N8 O13 Ni1 89.4(4) . . ?
N8 O15 Ni1 89.0(4) . . ?
C5 N1 C1 120.0(4) . . ?
C5 N1 Ni1 119.4(3) . . ?
C1 N1 Ni1 119.6(3) . . ?
C6 N2 N3 110.9(4) . . ?
C6 N2 Ni1 116.3(3) . . ?
N3 N2 Ni1 132.8(3) . . ?
C7 N3 N2 118.0(4) . . ?
C7 N3 Ni2 128.2(3) . . ?
N2 N3 Ni2 113.5(3) . . ?
C10 N4 C11 125.0(5) . . ?
C15 N5 N6 110.3(4) . . ?
C15 N5 Ni1 116.4(3) . . ?
N6 N5 Ni1 133.3(3) . . ?
C16 N6 N5 116.8(4) . . ?
C16 N6 Ni3 129.5(3) . . ?
N5 N6 Ni3 113.6(3) . . ?
C19 N7 C20 124.8(5) . . ?
O15 N8 O13 118.8(6) . . ?
O15 N8 O14A 120.2(10) . . ?
O13 N8 O14A 120.4(10) . . ?
O15 N8 O14B 105(2) . . ?
O13 N8 O14B 131(2) . . ?
O17 N9 O18 119.9(5) . . ?
O17 N9 O16 120.6(5) . . ?
O18 N9 O16 119.5(5) . . ?
O19A N10 O20A 124.1(10) . . ?
O20B N10 O21B 122.1(16) . . ?
O20B N10 O19B 120.1(15) . . ?
O21B N10 O19B 116.1(15) . . ?
O19A N10 O21A 118.5(10) . . ?
O20A N10 O21A 117.2(10) . . ?
O22 N11 O24 118.6(6) . . ?
O22 N11 O23 122.7(7) . . ?
O24 N11 O23 118.5(6) . . ?
N1 C1 C2 121.7(4) . . ?
N1 C1 C15 113.4(4) . . ?
C2 C1 C15 124.9(4) . . ?
C1 C2 C3 118.1(4) . . ?
C4 C3 C2 120.0(4) . . ?
C5 C4 C3 118.2(4) . . ?
N1 C5 C4 122.0(4) . . ?
N1 C5 C6 112.6(4) . . ?
C4 C5 C6 125.4(4) . . ?
O1 C6 N2 127.7(5) . . ?
O1 C6 C5 118.5(4) . . ?
N2 C6 C5 113.7(4) . . ?
N3 C7 C8 123.9(4) . . ?
C12 C8 C9 119.8(4) . . ?
C12 C8 C7 116.7(4) . . ?
C9 C8 C7 123.6(4) . . ?
O2 C9 C10 117.7(5) . . ?
O2 C9 C8 124.8(4) . . ?
C10 C9 C8 117.6(4) . . ?
N4 C10 C9 118.8(5) . . ?
N4 C10 C14 118.7(5) . . ?
C9 C10 C14 122.5(5) . . ?
N4 C11 C12 120.0(5) . . ?
C11 C12 C8 118.7(5) . . ?
C11 C12 C13 119.5(5) . . ?
C8 C12 C13 121.7(4) . . ?
O3 C13 C12 111.1(4) . . ?
O4 C15 N5 127.0(4) . . ?
O4 C15 C1 119.7(4) . . ?
N5 C15 C1 113.3(4) . . ?
N6 C16 C17 123.3(5) . . ?
C21 C17 C18 119.2(5) . . ?
C21 C17 C16 117.9(5) . . ?
C18 C17 C16 122.8(4) . . ?
O5 C18 C19 116.4(5) . . ?
O5 C18 C17 126.1(4) . . ?
C19 C18 C17 117.5(5) . . ?
N7 C19 C18 119.4(5) . . ?
N7 C19 C23 119.4(5) . . ?
C18 C19 C23 121.2(5) . . ?
N7 C20 C21 119.3(5) . . ?
C20 C21 C17 119.6(5) . . ?
C20 C21 C22 118.8(5) . . ?
C17 C21 C22 121.5(5) . . ?
O6 C22 C21 113.2(6) . . ?

loop_
_geom_bond_atom_site_label_1
_geom_bond_atom_site_label_2
_geom_bond_distance
_geom_bond_site_symmetry_2
_geom_bond_publ_flag
Ni1 N1 1.997(4) . ?
Ni1 O12 2.039(4) . ?
Ni1 N2 2.101(4) . ?
Ni1 N5 2.110(4) . ?
Ni1 O13 2.113(4) . ?
Ni1 O15 2.124(4) . ?
Ni2 N3 2.000(4) . ?
Ni2 O2 2.009(4) . ?
Ni2 O10 2.038(5) . ?
Ni2 O1 2.056(4) . ?
Ni2 O9 2.081(5) . ?
Ni2 O11 2.096(4) . ?
Ni3 O5 1.974(4) . ?
Ni3 N6 1.994(4) . ?
Ni3 O8 2.033(4) . ?
Ni3 O4 2.036(3) . ?
Ni3 O7 2.112(5) . ?
Ni3 O3 2.146(4) 1_655 ?
O1 C6 1.251(6) . ?
O2 C9 1.295(6) . ?
O3 C13 1.435(6) . ?
O4 C15 1.265(6) . ?
O5 C18 1.289(6) . ?
O6 C22 1.430(8) . ?
O13 N8 1.281(8) . ?
O15 N8 1.278(8) . ?
O16 N9 1.246(6) . ?
O17 N9 1.222(6) . ?
O18 N9 1.235(7) . ?
O14A N8 1.510(12) . ?
O19A N10 1.221(11) . ?
O20A N10 1.237(12) . ?
O21A N10 1.275(11) . ?
O14B N8 1.530(19) . ?
O19B N10 1.259(17) . ?
O20B N10 1.213(18) . ?
O21B N10 1.255(18) . ?
O22 N11 1.215(8) . ?
O23 N11 1.234(7) . ?
O24 N11 1.232(8) . ?
N1 C5 1.343(6) . ?
N1 C1 1.343(6) . ?
N2 C6 1.324(6) . ?
N2 N3 1.379(5) . ?
N3 C7 1.278(6) . ?
N4 C10 1.323(7) . ?
N4 C11 1.346(8) . ?
N5 C15 1.332(6) . ?
N5 N6 1.395(5) . ?
N6 C16 1.280(6) . ?
N7 C19 1.329(7) . ?
N7 C20 1.346(8) . ?
C1 C2 1.378(6) . ?
C1 C15 1.487(7) . ?
C2 C3 1.399(7) . ?
C3 C4 1.390(7) . ?
C4 C5 1.375(7) . ?
C5 C6 1.503(7) . ?
C7 C8 1.452(7) . ?
C8 C12 1.420(7) . ?
C8 C9 1.426(7) . ?
C9 C10 1.425(7) . ?
C10 C14 1.481(8) . ?
C11 C12 1.366(7) . ?
C12 C13 1.508(7) . ?
C16 C17 1.439(7) . ?
C17 C21 1.422(7) . ?
C17 C18 1.429(7) . ?
C18 C19 1.421(7) . ?
C19 C23 1.477(8) . ?
C20 C21 1.373(8) . ?
C21 C22 1.509(8) . ?
